data_2229302
loop_
_publ_author_name
'Paton, Andrew S.'
'Lough, Alan J.'
'Bender, Timothy P.'

_publ_section_title
;
 (4-Cyanophenolato)(subphthalocyaninato)boron
;
_journal_coeditor_code ZL2323
_journal_issue 2
_journal_name_full 'Acta Crystallographica Section E'
_journal_page_first o505
_journal_page_last o506
_journal_paper_doi 10.1107/S1600536811000869
_journal_volume 67
_journal_year 2011
_chemical_formula_iupac 'C31 H16 B N7 O'
_chemical_formula_moiety 'C31 H16 B N7 O'
_chemical_formula_sum 'C31 H16 B N7 O'
_chemical_formula_weight 513.32
_chemical_name_systematic
;
(4-cyanophenolato)(1,2,3,4,8,9,10,11,15,16,17,18-dodecafluoro-7,12:14,19-
diimino-21,5-nitrilo-5H-
tribenzo[c,h,m][1,6,11]triazacyclopentadecinato)boron
;
_space_group_IT_number 15
_symmetry_cell_setting monoclinic
_symmetry_space_group_name_Hall '-C 2yc'
_symmetry_space_group_name_H-M 'C 1 2/c 1'
_atom_sites_solution_hydrogens geom
_atom_sites_solution_primary direct
_atom_sites_solution_secondary difmap
_audit_creation_method SHELXL-97
_cell_angle_alpha 90.00
_cell_angle_beta 119.4050(12)
_cell_angle_gamma 90.00
_cell_formula_units_Z 8
_cell_length_a 16.2310(3)
_cell_length_b 27.5129(7)
_cell_length_c 13.4385(2)
_cell_measurement_reflns_used 21404
_cell_measurement_temperature 150.0(10)
_cell_measurement_theta_max 27.5
_cell_measurement_theta_min 2.6
_cell_volume 5228.00(19)
_computing_cell_refinement 'DENZO-SMN (Otwinowski & Minor, 1997)'
_computing_data_collection 'COLLECT (Nonius, 2002)'
_computing_data_reduction 'DENZO-SMN (Otwinowski & Minor, 1997)'
_computing_molecular_graphics 'PLATON (Spek, 2009) and <i>Mercury</i> (Macrae <i>et al.</i>, 2008)'
_computing_publication_material 'SHELXTL (Sheldrick, 2008)'
_computing_structure_refinement 'SHELXTL (Sheldrick, 2008)'
_computing_structure_solution 'SIR92 (Altomare <i>et al.</i>, 1994)'
_diffrn_ambient_temperature 150.0(10)
_diffrn_detector_area_resol_mean 9
_diffrn_measured_fraction_theta_full 0.987
_diffrn_measured_fraction_theta_max 0.987
_diffrn_measurement_device_type 'Nonius KappaCCD'
_diffrn_measurement_method '\f scans and \w scans with \k offsets'
_diffrn_radiation_monochromator graphite
_diffrn_radiation_source 'fine-focus sealed tube'
_diffrn_radiation_type MoK\a
_diffrn_radiation_wavelength 0.71073
_diffrn_reflns_av_R_equivalents 0.087
_diffrn_reflns_av_sigmaI/netI 0.045
_diffrn_reflns_limit_h_max 18
_diffrn_reflns_limit_h_min -21
_diffrn_reflns_limit_k_max 35
_diffrn_reflns_limit_k_min -35
_diffrn_reflns_limit_l_max 17
_diffrn_reflns_limit_l_min -17
_diffrn_reflns_number 21404
_diffrn_reflns_theta_full 27.46
_diffrn_reflns_theta_max 27.46
_diffrn_reflns_theta_min 2.65
_exptl_absorpt_coefficient_mu 0.083
_exptl_absorpt_correction_T_max 0.994
_exptl_absorpt_correction_T_min 0.711
_exptl_absorpt_correction_type multi-scan
_exptl_absorpt_process_details
;
(SORTAV; Blessing, 1995)
;
_exptl_crystal_colour purple
_exptl_crystal_density_diffrn 1.304
_exptl_crystal_density_method 'not measured'
_exptl_crystal_description plate
_exptl_crystal_F_000 2112
_exptl_crystal_size_max 0.40
_exptl_crystal_size_mid 0.30
_exptl_crystal_size_min 0.12
_refine_diff_density_max 0.233
_refine_diff_density_min -0.263
_refine_ls_extinction_method none
_refine_ls_goodness_of_fit_ref 1.059
_refine_ls_hydrogen_treatment constr
_refine_ls_matrix_type full
_refine_ls_number_parameters 361
_refine_ls_number_reflns 5914
_refine_ls_number_restraints 0
_refine_ls_restrained_S_all 1.059
_refine_ls_R_factor_all 0.0719
_refine_ls_R_factor_gt 0.0486
_refine_ls_shift/su_max 0.000
_refine_ls_shift/su_mean 0.000
_refine_ls_structure_factor_coef Fsqd
_refine_ls_weighting_details 'calc w=1/[\s^2^(Fo^2^)+(0.0863P)^2^] where P=(Fo^2^+2Fc^2^)/3'
_refine_ls_weighting_scheme calc
_refine_ls_wR_factor_gt 0.1294
_refine_ls_wR_factor_ref 0.1412
_reflns_number_gt 4290
_reflns_number_total 5914
_reflns_threshold_expression I>2\s(I)
_cod_data_source_file zl2323.cif
_cod_data_source_block I
_cod_original_cell_volume 5228.00(18)
_cod_original_sg_symbol_H-M 'C 2/c'
_cod_database_code 2229302
_cod_database_fobs_code 2229302

loop_
_symmetry_equiv_pos_as_xyz
'x, y, z'
'-x, y, -z+1/2'
'x+1/2, y+1/2, z'
'-x+1/2, y+1/2, -z+1/2'
'-x, -y, -z'
'x, -y, z-1/2'
'-x+1/2, -y+1/2, -z'
'x+1/2, -y+1/2, z-1/2'

loop_
_atom_site_type_symbol
_atom_site_label
_atom_site_fract_x
_atom_site_fract_y
_atom_site_fract_z
_atom_site_U_iso_or_equiv
_atom_site_adp_type
_atom_site_calc_flag
_atom_site_refinement_flags
_atom_site_occupancy
_atom_site_disorder_assembly
_atom_site_disorder_group
O O1 0.45381(6) 0.13599(4) 0.37150(8) 0.0282(3) Uani d . 1 . .
N N1 0.29842(7) 0.16745(5) 0.25275(9) 0.0239(3) Uani d . 1 . .
N N2 0.20587(8) 0.09502(5) 0.20043(10) 0.0279(3) Uani d . 1 . .
N N3 0.31564(8) 0.11128(5) 0.39600(10) 0.0250(3) Uani d . 1 . .
N N4 0.34779(8) 0.14317(5) 0.57623(10) 0.0269(3) Uani d . 1 . .
N N5 0.37213(7) 0.19169(5) 0.44565(9) 0.0234(3) Uani d . 1 . .
N N6 0.32295(8) 0.25170(5) 0.30000(10) 0.0256(3) Uani d . 1 . .
N N7 0.89695(9) 0.09629(6) 0.79845(12) 0.0423(4) Uani d . 1 . .
C C1 0.28553(9) 0.21531(6) 0.22298(12) 0.0244(3) Uani d . 1 . .
C C2 0.20815(9) 0.21704(6) 0.10579(11) 0.0246(3) Uani d . 1 . .
C C3 0.16247(10) 0.25605(6) 0.03201(12) 0.0276(3) Uani d . 1 . .
H H3A 0.1862 0.2883 0.0515 0.033 Uiso calc R 1 . .
C C4 0.08163(11) 0.24607(6) -0.07024(12) 0.0319(4) Uani d . 1 . .
H H4A 0.0503 0.2718 -0.1225 0.038 Uiso calc R 1 . .
C C5 0.04511(10) 0.19906(6) -0.09831(12) 0.0324(4) Uani d . 1 . .
H H5A -0.0114 0.1937 -0.1685 0.039 Uiso calc R 1 . .
C C6 0.08894(10) 0.16012(6) -0.02685(12) 0.0285(3) Uani d . 1 . .
H H6A 0.0637 0.1282 -0.0467 0.034 Uiso calc R 1 . .
C C7 0.17179(9) 0.16932(6) 0.07568(11) 0.0249(3) Uani d . 1 . .
C C8 0.22770(9) 0.13839(6) 0.17416(11) 0.0245(3) Uani d . 1 . .
C C9 0.24642(10) 0.08345(6) 0.31192(12) 0.0266(3) Uani d . 1 . .
C C10 0.21193(10) 0.05125(6) 0.36928(12) 0.0295(3) Uani d . 1 . .
C C11 0.14170(11) 0.01560(6) 0.32724(14) 0.0343(4) Uani d . 1 . .
H H11A 0.1111 0.0063 0.2491 0.041 Uiso calc R 1 . .
C C12 0.11801(12) -0.00584(6) 0.40292(15) 0.0401(4) Uani d . 1 . .
H H12A 0.0717 -0.0308 0.3765 0.048 Uiso calc R 1 . .
C C13 0.16061(13) 0.00841(7) 0.51697(15) 0.0411(4) Uani d . 1 . .
H H13A 0.1427 -0.0070 0.5667 0.049 Uiso calc R 1 . .
C C14 0.22856(12) 0.04466(6) 0.55934(14) 0.0371(4) Uani d . 1 . .
H H14A 0.2566 0.0546 0.6369 0.044 Uiso calc R 1 . .
C C15 0.25479(10) 0.06624(6) 0.48518(12) 0.0294(4) Uani d . 1 . .
C C16 0.31566(10) 0.10753(6) 0.49800(12) 0.0272(3) Uani d . 1 . .
C C17 0.36934(9) 0.18587(6) 0.54540(11) 0.0250(3) Uani d . 1 . .
C C18 0.37682(9) 0.23457(6) 0.59076(11) 0.0256(3) Uani d . 1 . .
C C19 0.38193(9) 0.25146(6) 0.69168(12) 0.0290(4) Uani d . 1 . .
H H19A 0.3810 0.2296 0.7459 0.035 Uiso calc R 1 . .
C C20 0.38842(10) 0.30100(6) 0.70979(13) 0.0320(4) Uani d . 1 . .
H H20A 0.3938 0.3133 0.7788 0.038 Uiso calc R 1 . .
C C21 0.38732(10) 0.33359(6) 0.62963(13) 0.0333(4) Uani d . 1 . .
H H21A 0.3933 0.3674 0.6459 0.040 Uiso calc R 1 . .
C C22 0.37760(9) 0.31749(6) 0.52658(13) 0.0309(4) Uani d . 1 . .
H H22A 0.3741 0.3398 0.4707 0.037 Uiso calc R 1 . .
C C23 0.37317(9) 0.26767(6) 0.50768(11) 0.0257(3) Uani d . 1 . .
C C24 0.36076(9) 0.23903(6) 0.41071(12) 0.0244(3) Uani d . 1 . .
C C25 0.54079(9) 0.12725(6) 0.46227(12) 0.0252(3) Uani d . 1 . .
C C26 0.61048(10) 0.11309(6) 0.43571(12) 0.0280(3) Uani d . 1 . .
H H26A 0.5952 0.1096 0.3582 0.034 Uiso calc R 1 . .
C C27 0.70191(10) 0.10419(6) 0.52242(12) 0.0286(3) Uani d . 1 . .
H H27A 0.7487 0.0937 0.5042 0.034 Uiso calc R 1 . .
C C28 0.72545(10) 0.11047(6) 0.63614(12) 0.0275(3) Uani d . 1 . .
C C29 0.65582(11) 0.12432(6) 0.66259(13) 0.0316(4) Uani d . 1 . .
H H29A 0.6715 0.1285 0.7401 0.038 Uiso calc R 1 . .
C C30 0.56400(10) 0.13197(6) 0.57646(12) 0.0306(4) Uani d . 1 . .
H H30A 0.5165 0.1405 0.5951 0.037 Uiso calc R 1 . .
C C31 0.82104(11) 0.10284(6) 0.72633(13) 0.0308(4) Uani d . 1 . .
B B1 0.36726(11) 0.15027(7) 0.37081(13) 0.0256(4) Uani d . 1 . .

loop_
_atom_site_aniso_label
_atom_site_aniso_U_11
_atom_site_aniso_U_22
_atom_site_aniso_U_33
_atom_site_aniso_U_12
_atom_site_aniso_U_13
_atom_site_aniso_U_23
O1 0.0217(5) 0.0396(7) 0.0226(5) 0.0049(4) 0.0102(4) 0.0000(4)
N1 0.0231(6) 0.0279(8) 0.0215(6) 0.0008(5) 0.0115(5) -0.0012(5)
N2 0.0302(6) 0.0288(8) 0.0261(6) 0.0013(5) 0.0150(5) -0.0032(5)
N3 0.0261(6) 0.0270(7) 0.0226(6) 0.0028(5) 0.0124(5) -0.0001(5)
N4 0.0241(6) 0.0323(8) 0.0236(6) 0.0010(5) 0.0111(5) -0.0002(5)
N5 0.0199(5) 0.0293(8) 0.0206(6) 0.0001(5) 0.0096(5) -0.0011(5)
N6 0.0215(6) 0.0315(8) 0.0245(6) -0.0016(5) 0.0118(5) -0.0011(5)
N7 0.0293(7) 0.0455(10) 0.0408(8) 0.0011(6) 0.0085(7) -0.0024(7)
C1 0.0202(7) 0.0311(9) 0.0247(7) 0.0004(6) 0.0132(6) 0.0009(6)
C2 0.0210(7) 0.0342(9) 0.0207(7) 0.0003(6) 0.0118(6) -0.0003(6)
C3 0.0263(7) 0.0321(9) 0.0267(7) 0.0005(6) 0.0148(6) 0.0001(6)
C4 0.0284(8) 0.0426(11) 0.0246(7) 0.0067(7) 0.0130(6) 0.0051(7)
C5 0.0241(7) 0.0480(11) 0.0218(7) 0.0025(7) 0.0086(6) -0.0022(7)
C6 0.0259(7) 0.0362(10) 0.0240(7) 0.0006(6) 0.0126(6) -0.0041(6)
C7 0.0238(7) 0.0320(9) 0.0223(7) 0.0020(6) 0.0139(6) -0.0027(6)
C8 0.0235(7) 0.0296(9) 0.0225(7) 0.0006(6) 0.0130(6) -0.0045(6)
C9 0.0290(7) 0.0254(9) 0.0270(7) 0.0025(6) 0.0151(6) -0.0027(6)
C10 0.0334(8) 0.0272(9) 0.0311(8) 0.0034(6) 0.0183(7) -0.0004(6)
C11 0.0360(8) 0.0312(10) 0.0364(9) 0.0013(7) 0.0183(7) -0.0005(7)
C12 0.0448(10) 0.0310(10) 0.0494(10) -0.0049(7) 0.0270(8) 0.0001(8)
C13 0.0520(10) 0.0345(11) 0.0458(10) -0.0010(8) 0.0310(9) 0.0073(8)
C14 0.0452(9) 0.0367(11) 0.0341(8) -0.0003(8) 0.0231(8) 0.0027(7)
C15 0.0309(8) 0.0292(9) 0.0297(8) 0.0038(6) 0.0160(7) 0.0020(6)
C16 0.0264(7) 0.0329(9) 0.0229(7) 0.0037(6) 0.0127(6) 0.0013(6)
C17 0.0183(6) 0.0356(10) 0.0204(7) 0.0022(6) 0.0089(6) -0.0005(6)
C18 0.0168(6) 0.0345(9) 0.0246(7) 0.0004(6) 0.0096(6) -0.0032(6)
C19 0.0198(7) 0.0419(10) 0.0267(8) 0.0002(6) 0.0124(6) -0.0041(7)
C20 0.0217(7) 0.0444(11) 0.0312(8) 0.0017(6) 0.0141(6) -0.0102(7)
C21 0.0233(7) 0.0345(10) 0.0379(9) 0.0020(6) 0.0117(7) -0.0099(7)
C22 0.0227(7) 0.0337(10) 0.0321(8) 0.0013(6) 0.0103(6) -0.0024(7)
C23 0.0173(6) 0.0329(9) 0.0246(7) -0.0006(6) 0.0084(6) -0.0041(6)
C24 0.0173(6) 0.0306(9) 0.0248(7) -0.0006(6) 0.0100(6) -0.0011(6)
C25 0.0218(7) 0.0288(9) 0.0246(7) 0.0022(6) 0.0111(6) 0.0031(6)
C26 0.0278(7) 0.0336(10) 0.0255(7) 0.0010(6) 0.0152(6) 0.0004(6)
C27 0.0242(7) 0.0338(10) 0.0311(8) 0.0006(6) 0.0160(6) 0.0013(6)
C28 0.0237(7) 0.0283(9) 0.0277(8) 0.0012(6) 0.0104(6) 0.0015(6)
C29 0.0319(8) 0.0380(10) 0.0238(8) 0.0063(7) 0.0128(7) 0.0005(6)
C30 0.0269(7) 0.0419(10) 0.0253(8) 0.0082(7) 0.0146(6) 0.0024(7)
C31 0.0292(8) 0.0309(10) 0.0299(8) -0.0009(6) 0.0127(7) -0.0023(7)
B1 0.0237(8) 0.0300(10) 0.0233(8) 0.0033(7) 0.0117(7) -0.0013(7)

loop_
_atom_type_symbol
_atom_type_description
_atom_type_scat_dispersion_real
_atom_type_scat_dispersion_imag
_atom_type_scat_source
C C 0.0033 0.0016 'International Tables Vol C Tables 4.2.6.8 and 6.1.1.4'
H H 0.0000 0.0000 'International Tables Vol C Tables 4.2.6.8 and 6.1.1.4'
B B 0.0013 0.0007 'International Tables Vol C Tables 4.2.6.8 and 6.1.1.4'
N N 0.0061 0.0033 'International Tables Vol C Tables 4.2.6.8 and 6.1.1.4'
O O 0.0106 0.0060 'International Tables Vol C Tables 4.2.6.8 and 6.1.1.4'

loop_
_geom_angle_atom_site_label_1
_geom_angle_atom_site_label_2
_geom_angle_atom_site_label_3
_geom_angle_site_symmetry_1
_geom_angle_site_symmetry_3
_geom_angle
_geom_angle_publ_flag
C25 O1 B1 . . 128.89(11) ?
C1 N1 C8 . . 112.80(11) ?
C1 N1 B1 . . 122.86(12) ?
C8 N1 B1 . . 122.55(13) ?
C8 N2 C9 . . 117.12(12) ?
C9 N3 C16 . . 112.27(12) ?
C9 N3 B1 . . 122.45(12) ?
C16 N3 B1 . . 123.54(12) ?
C16 N4 C17 . . 117.12(13) ?
C24 N5 C17 . . 112.54(12) ?
C24 N5 B1 . . 122.79(12) ?
C17 N5 B1 . . 123.46(13) ?
C24 N6 C1 . . 116.35(13) ?
N6 C1 N1 . . 123.02(12) ?
N6 C1 C2 . . 129.00(14) ?
N1 C1 C2 . . 106.01(12) ?
C3 C2 C7 . . 120.47(13) ?
C3 C2 C1 . . 131.80(14) ?
C7 C2 C1 . . 107.24(13) ?
C4 C3 C2 . . 117.71(15) ?
C4 C3 H3A . . 121.1 ?
C2 C3 H3A . . 121.1 ?
C3 C4 C5 . . 121.48(15) ?
C3 C4 H4A . . 119.3 ?
C5 C4 H4A . . 119.3 ?
C6 C5 C4 . . 121.73(14) ?
C6 C5 H5A . . 119.1 ?
C4 C5 H5A . . 119.1 ?
C5 C6 C7 . . 117.60(15) ?
C5 C6 H6A . . 121.2 ?
C7 C6 H6A . . 121.2 ?
C6 C7 C2 . . 120.97(13) ?
C6 C7 C8 . . 131.24(15) ?
C2 C7 C8 . . 107.23(12) ?
N2 C8 N1 . . 123.06(13) ?
N2 C8 C7 . . 129.22(13) ?
N1 C8 C7 . . 105.76(13) ?
N2 C9 N3 . . 122.72(14) ?
N2 C9 C10 . . 128.97(13) ?
N3 C9 C10 . . 106.04(12) ?
C11 C10 C15 . . 120.73(14) ?
C11 C10 C9 . . 131.58(14) ?
C15 C10 C9 . . 107.20(13) ?
C12 C11 C10 . . 117.94(15) ?
C12 C11 H11A . . 121.0 ?
C10 C11 H11A . . 121.0 ?
C11 C12 C13 . . 121.46(16) ?
C11 C12 H12A . . 119.3 ?
C13 C12 H12A . . 119.3 ?
C14 C13 C12 . . 121.33(16) ?
C14 C13 H13A . . 119.3 ?
C12 C13 H13A . . 119.3 ?
C13 C14 C15 . . 118.27(15) ?
C13 C14 H14A . . 120.9 ?
C15 C14 H14A . . 120.9 ?
C14 C15 C10 . . 120.23(14) ?
C14 C15 C16 . . 132.36(15) ?
C10 C15 C16 . . 107.11(13) ?
N4 C16 N3 . . 122.43(14) ?
N4 C16 C15 . . 129.92(14) ?
N3 C16 C15 . . 105.78(13) ?
N4 C17 N5 . . 122.68(13) ?
N4 C17 C18 . . 130.99(13) ?
N5 C17 C18 . . 105.44(13) ?
C19 C18 C23 . . 120.65(15) ?
C19 C18 C17 . . 131.87(15) ?
C23 C18 C17 . . 107.41(12) ?
C20 C19 C18 . . 117.58(15) ?
C20 C19 H19A . . 121.2 ?
C18 C19 H19A . . 121.2 ?
C19 C20 C21 . . 121.86(14) ?
C19 C20 H20A . . 119.1 ?
C21 C20 H20A . . 119.1 ?
C22 C21 C20 . . 121.19(16) ?
C22 C21 H21A . . 119.4 ?
C20 C21 H21A . . 119.4 ?
C21 C22 C23 . . 117.89(15) ?
C21 C22 H22A . . 121.1 ?
C23 C22 H22A . . 121.1 ?
C22 C23 C18 . . 120.72(13) ?
C22 C23 C24 . . 132.25(14) ?
C18 C23 C24 . . 106.98(14) ?
N6 C24 N5 . . 122.53(13) ?
N6 C24 C23 . . 129.70(14) ?
N5 C24 C23 . . 105.88(12) ?
O1 C25 C30 . . 124.84(13) ?
O1 C25 C26 . . 115.73(12) ?
C30 C25 C26 . . 119.42(13) ?
C27 C26 C25 . . 120.06(13) ?
C27 C26 H26A . . 120.0 ?
C25 C26 H26A . . 120.0 ?
C26 C27 C28 . . 120.29(14) ?
C26 C27 H27A . . 119.9 ?
C28 C27 H27A . . 119.9 ?
C27 C28 C29 . . 119.60(13) ?
C27 C28 C31 . . 120.48(13) ?
C29 C28 C31 . . 119.91(14) ?
C30 C29 C28 . . 120.25(14) ?
C30 C29 H29A . . 119.9 ?
C28 C29 H29A . . 119.9 ?
C29 C30 C25 . . 120.32(14) ?
C29 C30 H30A . . 119.8 ?
C25 C30 H30A . . 119.8 ?
N7 C31 C28 . . 179.29(19) ?
O1 B1 N5 . . 117.99(12) ?
O1 B1 N3 . . 116.79(13) ?
N5 B1 N3 . . 104.14(12) ?
O1 B1 N1 . . 107.91(12) ?
N5 B1 N1 . . 103.72(12) ?
N3 B1 N1 . . 104.83(12) ?

loop_
_geom_bond_atom_site_label_1
_geom_bond_atom_site_label_2
_geom_bond_site_symmetry_2
_geom_bond_distance
_geom_bond_publ_flag
O1 C25 . 1.3593(16) ?
O1 B1 . 1.4544(18) ?
N1 C1 . 1.362(2) ?
N1 C8 . 1.3718(18) ?
N1 B1 . 1.4995(19) ?
N2 C8 . 1.340(2) ?
N2 C9 . 1.3458(18) ?
N3 C9 . 1.3706(18) ?
N3 C16 . 1.3744(18) ?
N3 B1 . 1.499(2) ?
N4 C16 . 1.342(2) ?
N4 C17 . 1.348(2) ?
N5 C24 . 1.3658(19) ?
N5 C17 . 1.3726(18) ?
N5 B1 . 1.496(2) ?
N6 C24 . 1.3473(18) ?
N6 C1 . 1.3510(19) ?
N7 C31 . 1.1476(19) ?
C1 C2 . 1.4553(18) ?
C2 C3 . 1.401(2) ?
C2 C7 . 1.415(2) ?
C3 C4 . 1.384(2) ?
C3 H3A . 0.9500 ?
C4 C5 . 1.395(2) ?
C4 H4A . 0.9500 ?
C5 C6 . 1.380(2) ?
C5 H5A . 0.9500 ?
C6 C7 . 1.3969(19) ?
C6 H6A . 0.9500 ?
C7 C8 . 1.456(2) ?
C9 C10 . 1.455(2) ?
C10 C11 . 1.396(2) ?
C10 C15 . 1.420(2) ?
C11 C12 . 1.384(2) ?
C11 H11A . 0.9500 ?
C12 C13 . 1.393(2) ?
C12 H12A . 0.9500 ?
C13 C14 . 1.385(2) ?
C13 H13A . 0.9500 ?
C14 C15 . 1.394(2) ?
C14 H14A . 0.9500 ?
C15 C16 . 1.459(2) ?
C17 C18 . 1.452(2) ?
C18 C19 . 1.397(2) ?
C18 C23 . 1.419(2) ?
C19 C20 . 1.379(2) ?
C19 H19A . 0.9500 ?
C20 C21 . 1.395(2) ?
C20 H20A . 0.9500 ?
C21 C22 . 1.387(2) ?
C21 H21A . 0.9500 ?
C22 C23 . 1.389(2) ?
C22 H22A . 0.9500 ?
C23 C24 . 1.450(2) ?
C25 C30 . 1.395(2) ?
C25 C26 . 1.398(2) ?
C26 C27 . 1.386(2) ?
C26 H26A . 0.9500 ?
C27 C28 . 1.392(2) ?
C27 H27A . 0.9500 ?
C28 C29 . 1.394(2) ?
C28 C31 . 1.440(2) ?
C29 C30 . 1.382(2) ?
C29 H29A . 0.9500 ?
C30 H30A . 0.9500 ?

loop_
_geom_hbond_atom_site_label_D
_geom_hbond_atom_site_label_H
_geom_hbond_atom_site_label_A
_geom_hbond_site_symmetry_A
_geom_hbond_distance_DH
_geom_hbond_distance_HA
_geom_hbond_distance_DA
_geom_hbond_angle_DHA
C3 H3A Cg1 8_455 0.95 2.70 3.499(3) 143
C20 H20A Cg2 7_556 0.95 2.59 3.254(4) 127
C21 H21A Cg3 7_556 0.95 2.70 3.238(4) 116
